data_1100002
loop_
_publ_author_name
'Nixon, D E'
'Parry, G S'
'Ubbelohde, A R'

_publ_section_title
;
Order-disorder transformations in graphite nitrates
;
_journal_name_full
;
Proceedings of the Royal Society of London, Series A: Mathematical and
Physical Sciences (76,1906-)
;
_journal_page_first 324
_journal_page_last 339
_journal_paper_doi 10.1098/rspa.1966.0098
_journal_volume 291
_journal_year 1966
_chemical_formula_analytical 'C (H N O3)'
_chemical_formula_structural C
_chemical_formula_sum 'C H N O3'
_chemical_name_mineral 'Graphite nitrate'
_chemical_name_systematic Carbon
_space_group_IT_number 166
_symmetry_cell_setting trigonal
_symmetry_space_group_name_Hall '-R 3 2"'
_symmetry_space_group_name_H-M 'R -3 m :H'
_cell_angle_alpha 90
_cell_angle_beta 90
_cell_angle_gamma 120
_cell_formula_units_Z 12
_cell_length_a 2.46
_cell_length_b 2.46
_cell_length_c 33.45
_cell_volume 175.3
_cod_duplicate_entry 1000065
_cod_original_sg_symbol_H-M 'R -3 m H'
_cod_original_formula_sum 'C1 H1 N1 O3'
_cod_database_code 1100002

loop_
_symmetry_equiv_pos_as_xyz
x,y,z
-y,x-y,z
y-x,-x,z
-y,-x,z
x,x-y,z
y-x,y,z
-x,-y,-z
y,y-x,-z
x-y,x,-z
y,x,-z
-x,y-x,-z
x-y,-y,-z
1/3+x,2/3+y,2/3+z
2/3+x,1/3+y,1/3+z
1/3-y,2/3+x-y,2/3+z
2/3-y,1/3+x-y,1/3+z
1/3-x+y,2/3-x,2/3+z
2/3-x+y,1/3-x,1/3+z
1/3-y,2/3-x,2/3+z
2/3-y,1/3-x,1/3+z
1/3+x,2/3+x-y,2/3+z
2/3+x,1/3+x-y,1/3+z
1/3-x+y,2/3+y,2/3+z
2/3-x+y,1/3+y,1/3+z
1/3-x,2/3-y,2/3-z
2/3-x,1/3-y,1/3-z
1/3+y,2/3-x+y,2/3-z
2/3+y,1/3-x+y,1/3-z
1/3+x-y,2/3+x,2/3-z
2/3+x-y,1/3+x,1/3-z
1/3+y,2/3+x,2/3-z
2/3+y,1/3+x,1/3-z
1/3-x,2/3-x+y,2/3-z
2/3-x,1/3-x+y,1/3-z
1/3+x-y,2/3-y,2/3-z
2/3+x-y,1/3-y,1/3-z

loop_
_atom_site_label
_atom_site_type_symbol
_atom_site_symmetry_multiplicity
_atom_site_Wyckoff_symbol
_atom_site_fract_x
_atom_site_fract_y
_atom_site_fract_z
_atom_site_occupancy
_atom_site_attached_hydrogens
_atom_site_calc_flag
C1 C0 6 c 0. 0. 0.05 1. 0 d
C2 C0 6 c 0. 0. 0.283 1. 0 d

loop_
_atom_type_symbol
_atom_type_oxidation_number
C0 0.000
